data_4500650
loop_
_publ_author_name
'Tang, Sifu'
'Mudring, Anja-Verena'

_publ_section_title
;
 Ionic Liquids as Crystallization Media: Weakly-Coordinating Anions Do
 Coordinate in1\\infty [Eu(OTf)3(CH3CN)3]
;
_journal_issue 5
_journal_name_full 'Crystal Growth &amp; Design'
_journal_page_first 1437
_journal_paper_doi 10.1021/cg200064n
_journal_volume 11
_journal_year 2011
_chemical_formula_moiety 'C9 H9 Eu1 F9 N3 O9 S3'
_chemical_formula_sum 'C9 H9 Eu F9 N3 O9 S3'
_chemical_formula_weight 722.37
_chemical_melting_point decomposition
_chemical_name_common 'Eu(OTf)3 3CH3CN'
_chemical_name_systematic
;
 Europium(III)triflate acetonitrile solvate
;
_space_group_IT_number 2
_symmetry_cell_setting triclinic
_symmetry_space_group_name_Hall '-P 1'
_symmetry_space_group_name_H-M 'P -1'
_atom_sites_solution_hydrogens geom
_atom_sites_solution_primary direct
_atom_sites_solution_secondary difmap
_audit_creation_method SHELXL-97
_cell_angle_alpha 98.09(3)
_cell_angle_beta 93.79(3)
_cell_angle_gamma 91.46(3)
_cell_formula_units_Z 2
_cell_length_a 5.7335(11)
_cell_length_b 10.500(2)
_cell_length_c 19.088(4)
_cell_measurement_reflns_used 8597
_cell_measurement_temperature 100(2)
_cell_measurement_theta_max 28
_cell_measurement_theta_min 2.5
_cell_volume 1134.5(4)
_computing_cell_refinement 'X-Red, Stoe'
_computing_data_collection 'X-Red, Stoe'
_computing_data_reduction 'X-Red, Stoe'
_computing_structure_refinement 'SHELXL-97 (Sheldrick, 1997)'
_computing_structure_solution 'SHELXS-97 (Sheldrick, 1997)'
_diffrn_ambient_temperature 100(2)
_diffrn_measured_fraction_theta_full 'ACTA 50'
_diffrn_measured_fraction_theta_max 0.820
_diffrn_measurement_device_type Stoe-IPDS
_diffrn_radiation_monochromator graphite
_diffrn_radiation_source 'fine-focus sealed tube'
_diffrn_radiation_type MoK\a
_diffrn_radiation_wavelength 0.71073
_diffrn_reflns_av_R_equivalents 0.0518
_diffrn_reflns_av_sigmaI/netI 0.0531
_diffrn_reflns_limit_h_max 7
_diffrn_reflns_limit_h_min -7
_diffrn_reflns_limit_k_max 13
_diffrn_reflns_limit_k_min -13
_diffrn_reflns_limit_l_max 24
_diffrn_reflns_limit_l_min -24
_diffrn_reflns_number 9235
_diffrn_reflns_theta_full 'ACTA 50'
_diffrn_reflns_theta_max 27.72
_diffrn_reflns_theta_min 2.70
_exptl_absorpt_coefficient_mu 3.159
_exptl_absorpt_correction_T_max 0.7576
_exptl_absorpt_correction_T_min 0.5796
_exptl_absorpt_correction_type numerical
_exptl_absorpt_process_details 'X-Shape, Stoe'
_exptl_crystal_colour colorless
_exptl_crystal_density_diffrn 2.115
_exptl_crystal_density_method 'not measured'
_exptl_crystal_description irregular
_exptl_crystal_F_000 696
_exptl_crystal_size_max 0.3
_exptl_crystal_size_mid 0.2
_exptl_crystal_size_min 0.1
_refine_diff_density_max 1.730
_refine_diff_density_min -1.253
_refine_diff_density_rms 0.148
_refine_ls_extinction_method none
_refine_ls_goodness_of_fit_ref 1.018
_refine_ls_hydrogen_treatment riding
_refine_ls_matrix_type full
_refine_ls_number_parameters 316
_refine_ls_number_reflns 4388
_refine_ls_number_restraints 0
_refine_ls_restrained_S_all 1.018
_refine_ls_R_factor_all 0.0411
_refine_ls_R_factor_gt 0.0332
_refine_ls_shift/su_max 0.024
_refine_ls_shift/su_mean 0.000
_refine_ls_structure_factor_coef Fsqd
_refine_ls_weighting_details 'calc w=1/[\s^2^(Fo^2^)+(0.0478P)^2^+0.0000P] where P=(Fo^2^+2Fc^2^)/3'
_refine_ls_weighting_scheme calc
_refine_ls_wR_factor_gt 0.0756
_refine_ls_wR_factor_ref 0.0783
_reflns_number_gt 3788
_reflns_number_total 5346
_reflns_threshold_expression >2sigma(I)
_cod_data_source_file cg200064n_si_002.cif
_cod_data_source_block 1
_cod_original_sg_symbol_H-M P-1
_cod_original_formula_sum 'C9 H9 Eu1 F9 N3 O9 S3'
_cod_database_code 4500650

loop_
_symmetry_equiv_pos_as_xyz
'x, y, z'
'-x, -y, -z'

loop_
_atom_site_label
_atom_site_type_symbol
_atom_site_fract_x
_atom_site_fract_y
_atom_site_fract_z
_atom_site_U_iso_or_equiv
_atom_site_adp_type
_atom_site_occupancy
_atom_site_symmetry_multiplicity
_atom_site_calc_flag
_atom_site_refinement_flags
Eu1 Eu 1.06969(3) 0.07785(2) 0.262168(11) 0.00811(7) Uani 1 1 d .
S1 S 0.55949(17) 0.17848(10) 0.15272(5) 0.00980(19) Uani 1 1 d .
S2 S 0.60231(17) 0.17960(10) 0.38950(5) 0.0102(2) Uani 1 1 d .
S3 S 1.54889(17) -0.16417(10) 0.24564(5) 0.00976(19) Uani 1 1 d .
F1 F 0.6896(7) 0.3861(3) 0.10336(19) 0.0360(8) Uani 1 1 d .
F2 F 0.3216(7) 0.3718(3) 0.1192(2) 0.0353(8) Uani 1 1 d .
F3 F 0.5706(5) 0.4225(3) 0.20915(16) 0.0207(6) Uani 1 1 d .
F4 F 0.7962(6) 0.3908(3) 0.4603(2) 0.0342(8) Uani 1 1 d .
F5 F 0.4179(6) 0.3801(3) 0.4578(2) 0.0328(8) Uani 1 1 d .
F6 F 0.5915(5) 0.4215(3) 0.36639(19) 0.0260(7) Uani 1 1 d .
F7 F 1.7211(6) -0.3267(3) 0.14777(18) 0.0259(7) Uani 1 1 d .
F8 F 1.3438(6) -0.3396(3) 0.14888(17) 0.0271(7) Uani 1 1 d .
F9 F 1.5111(5) -0.1835(3) 0.10640(15) 0.0189(6) Uani 1 1 d .
O1 O 0.7936(6) 0.1745(3) 0.18598(18) 0.0164(6) Uani 1 1 d .
O2 O 0.3778(6) 0.1550(3) 0.19915(18) 0.0173(7) Uani 1 1 d .
O3 O 0.5234(6) 0.1144(3) 0.08136(18) 0.0202(7) Uani 1 1 d .
O4 O 0.7927(6) 0.1698(3) 0.34286(18) 0.0160(6) Uani 1 1 d .
O6 O 0.6412(6) 0.1229(4) 0.45296(18) 0.0205(7) Uani 1 1 d .
O7 O 1.3245(5) -0.1029(3) 0.24937(17) 0.0145(6) Uani 1 1 d .
O9 O 1.5880(6) -0.2569(3) 0.29320(19) 0.0189(7) Uani 1 1 d .
N1 N 1.0977(6) 0.3278(4) 0.2845(2) 0.0155(8) Uani 1 1 d .
N2 N 1.0400(7) -0.0532(4) 0.3672(2) 0.0148(7) Uani 1 1 d .
N3 N 1.0400(6) -0.0428(4) 0.1350(2) 0.0153(8) Uani 1 1 d .
C1 C 0.5344(9) 0.3490(5) 0.1462(3) 0.0178(9) Uani 1 1 d .
C2 C 0.6001(8) 0.3536(5) 0.4202(3) 0.0193(10) Uani 1 1 d .
C3 C 1.5292(8) -0.2582(4) 0.1573(3) 0.0154(9) Uani 1 1 d .
C4 C 1.0868(11) 0.5762(6) 0.3095(5) 0.048(2) Uani 1 1 d .
H4A H 0.9298 0.6032 0.3015 0.04(2) Uiso 1 1 calc R
H4B H 1.1869 0.6138 0.2791 0.19(8) Uiso 1 1 calc R
H4C H 1.1407 0.6036 0.3581 0.22(10) Uiso 1 1 calc R
C5 C 1.0913(7) 0.4365(5) 0.2943(3) 0.0189(10) Uani 1 1 d .
C6 C 0.8375(9) -0.1726(5) 0.4582(3) 0.0199(9) Uani 1 1 d .
H6A H 0.9095 -0.1456 0.5050 0.11(5) Uiso 1 1 calc R
H6B H 0.8498 -0.2639 0.4461 0.12(5) Uiso 1 1 calc R
H6C H 0.6755 -0.1514 0.4571 0.09(4) Uiso 1 1 calc R
C7 C 0.9558(8) -0.1068(5) 0.4071(3) 0.0165(9) Uani 1 1 d .
C8 C 0.9917(10) -0.1739(6) 0.0090(3) 0.0289(12) Uani 1 1 d .
H8A H 1.0978 -0.1393 -0.0209 0.14(6) Uiso 1 1 calc R
H8B H 0.8340 -0.1690 -0.0105 0.08(3) Uiso 1 1 calc R
H8C H 1.0259 -0.2621 0.0119 0.23(10) Uiso 1 1 calc R
C9 C 1.0180(8) -0.0998(5) 0.0798(3) 0.0174(9) Uani 1 1 d .
O5 O 0.3728(6) 0.1523(3) 0.35274(18) 0.0171(7) Uani 1 1 d .
O8 O 1.7419(5) -0.0741(3) 0.24208(18) 0.0168(7) Uani 1 1 d .

loop_
_atom_site_aniso_label
_atom_site_aniso_U_11
_atom_site_aniso_U_22
_atom_site_aniso_U_33
_atom_site_aniso_U_23
_atom_site_aniso_U_13
_atom_site_aniso_U_12
Eu1 0.00491(9) 0.00799(10) 0.01115(10) -0.00052(6) 0.00309(7) -0.00112(7)
S1 0.0083(4) 0.0092(4) 0.0120(4) 0.0013(3) 0.0026(4) -0.0011(4)
S2 0.0083(4) 0.0105(5) 0.0109(4) -0.0025(4) 0.0033(4) -0.0010(4)
S3 0.0082(4) 0.0074(4) 0.0133(5) 0.0001(4) 0.0019(4) -0.0009(4)
F1 0.054(2) 0.0218(16) 0.0367(19) 0.0115(14) 0.0260(18) 0.0005(16)
F2 0.0373(18) 0.0232(17) 0.042(2) 0.0006(14) -0.0175(17) 0.0116(15)
F3 0.0266(14) 0.0091(12) 0.0249(15) -0.0041(10) 0.0041(12) -0.0010(11)
F4 0.0287(16) 0.0253(17) 0.041(2) -0.0122(15) -0.0120(16) -0.0069(14)
F5 0.0299(16) 0.0246(16) 0.041(2) -0.0120(14) 0.0198(15) 0.0041(13)
F6 0.0227(14) 0.0138(14) 0.0413(19) 0.0039(13) 0.0015(14) 0.0007(12)
F7 0.0254(14) 0.0209(15) 0.0309(17) -0.0032(12) 0.0090(13) 0.0144(12)
F8 0.0278(15) 0.0202(15) 0.0289(16) -0.0093(12) 0.0025(13) -0.0131(13)
F9 0.0202(13) 0.0219(14) 0.0137(13) -0.0006(10) 0.0033(11) -0.0010(11)
O1 0.0117(14) 0.0174(16) 0.0205(16) 0.0037(13) 0.0016(13) 0.0006(12)
O2 0.0158(14) 0.0133(15) 0.0231(17) -0.0006(12) 0.0113(14) -0.0027(12)
O3 0.0263(17) 0.0191(17) 0.0137(16) -0.0031(13) 0.0015(14) -0.0003(14)
O4 0.0147(14) 0.0172(16) 0.0171(16) 0.0007(12) 0.0105(13) 0.0021(12)
O6 0.0192(15) 0.0269(18) 0.0156(16) 0.0015(14) 0.0043(14) 0.0021(14)
O7 0.0137(14) 0.0147(15) 0.0147(15) -0.0011(12) 0.0038(12) 0.0028(12)
O9 0.0176(15) 0.0153(16) 0.0248(18) 0.0069(13) 0.0006(14) -0.0017(13)
N1 0.0108(16) 0.0096(18) 0.026(2) 0.0002(15) 0.0041(16) 0.0001(14)
N2 0.0129(16) 0.0175(19) 0.0157(18) 0.0079(14) 0.0018(15) 0.0020(15)
N3 0.0102(15) 0.0196(19) 0.0153(18) -0.0018(15) 0.0050(14) -0.0015(14)
C1 0.023(2) 0.012(2) 0.019(2) 0.0057(17) 0.0024(19) 0.0007(18)
C2 0.0142(19) 0.017(2) 0.024(2) -0.0055(18) 0.0026(19) 0.0015(18)
C3 0.0153(19) 0.012(2) 0.017(2) -0.0052(16) 0.0041(18) -0.0002(17)
C4 0.024(3) 0.011(3) 0.108(7) 0.001(3) 0.019(4) 0.001(2)
C5 0.0077(17) 0.019(2) 0.030(3) 0.0015(19) 0.0057(18) -0.0011(17)
C6 0.021(2) 0.022(2) 0.018(2) 0.0058(18) 0.0034(19) -0.0016(19)
C7 0.0103(17) 0.019(2) 0.019(2) -0.0029(17) 0.0033(17) 0.0014(17)
C8 0.030(3) 0.035(3) 0.020(2) -0.007(2) 0.004(2) -0.002(2)
C9 0.0096(18) 0.024(2) 0.020(2) 0.0050(19) 0.0036(17) 0.0007(17)
O5 0.0121(14) 0.0170(16) 0.0205(16) -0.0011(13) -0.0036(13) -0.0023(13)
O8 0.0121(14) 0.0163(16) 0.0210(16) 0.0011(13) 0.0018(13) -0.0081(13)

loop_
_atom_type_symbol
_atom_type_description
_atom_type_scat_dispersion_real
_atom_type_scat_dispersion_imag
_atom_type_scat_source
C C 0.0033 0.0016 'International Tables Vol C Tables 4.2.6.8 and 6.1.1.4'
Eu Eu -0.1578 3.6682 'International Tables Vol C Tables 4.2.6.8 and 6.1.1.4'
F F 0.0171 0.0103 'International Tables Vol C Tables 4.2.6.8 and 6.1.1.4'
O O 0.0106 0.0060 'International Tables Vol C Tables 4.2.6.8 and 6.1.1.4'
S S 0.1246 0.1234 'International Tables Vol C Tables 4.2.6.8 and 6.1.1.4'
H H 0.0000 0.0000 'International Tables Vol C Tables 4.2.6.8 and 6.1.1.4'
N N 0.0061 0.0033 'International Tables Vol C Tables 4.2.6.8 and 6.1.1.4'

loop_
_geom_angle_atom_site_label_1
_geom_angle_atom_site_label_2
_geom_angle_atom_site_label_3
_geom_angle
_geom_angle_site_symmetry_1
_geom_angle_site_symmetry_3
O2 Eu1 O5 75.62(12) 1_655 1_655
O2 Eu1 O8 139.44(11) 1_655 1_455
O5 Eu1 O8 139.17(12) 1_655 1_455
O2 Eu1 O4 136.91(11) 1_655 .
O5 Eu1 O4 87.56(12) 1_655 .
O8 Eu1 O4 76.20(11) 1_455 .
O2 Eu1 O1 88.57(12) 1_655 .
O5 Eu1 O1 136.65(12) 1_655 .
O8 Eu1 O1 76.03(12) 1_455 .
O4 Eu1 O1 76.91(12) . .
O2 Eu1 O7 77.57(11) 1_655 .
O5 Eu1 O7 79.73(12) 1_655 .
O8 Eu1 O7 88.10(11) 1_455 .
O4 Eu1 O7 138.56(11) . .
O1 Eu1 O7 136.40(11) . .
O2 Eu1 N3 71.12(12) 1_655 .
O5 Eu1 N3 137.50(12) 1_655 .
O8 Eu1 N3 68.32(12) 1_455 .
O4 Eu1 N3 134.93(12) . .
O1 Eu1 N3 68.40(13) . .
O7 Eu1 N3 68.00(13) . .
O2 Eu1 N1 69.89(12) 1_655 .
O5 Eu1 N1 69.39(13) 1_655 .
O8 Eu1 N1 132.46(12) 1_455 .
O4 Eu1 N1 67.07(12) . .
O1 Eu1 N1 67.28(13) . .
O7 Eu1 N1 139.43(11) . .
N3 Eu1 N1 120.32(14) . .
O2 Eu1 N2 136.07(12) 1_655 .
O5 Eu1 N2 70.72(12) 1_655 .
O8 Eu1 N2 68.51(12) 1_455 .
O4 Eu1 N2 69.12(12) . .
O1 Eu1 N2 135.35(11) . .
O7 Eu1 N2 69.44(12) . .
N3 Eu1 N2 118.88(13) . .
N1 Eu1 N2 120.64(13) . .
O3 S1 O2 115.4(2) . .
O3 S1 O1 116.0(2) . .
O2 S1 O1 113.1(2) . .
O3 S1 C1 105.1(2) . .
O2 S1 C1 102.8(2) . .
O1 S1 C1 102.1(2) . .
O6 S2 O4 115.3(2) . .
O6 S2 O5 115.3(2) . .
O4 S2 O5 113.8(2) . .
O6 S2 C2 104.6(2) . .
O4 S2 C2 102.6(2) . .
O5 S2 C2 103.0(2) . .
O9 S3 O8 115.9(2) . .
O9 S3 O7 115.0(2) . .
O8 S3 O7 112.9(2) . .
O9 S3 C3 104.7(2) . .
O8 S3 C3 102.6(2) . .
O7 S3 C3 103.5(2) . .
S1 O1 Eu1 149.8(2) . .
S1 O2 Eu1 169.3(2) . 1_455
S2 O4 Eu1 160.6(2) . .
S3 O7 Eu1 155.05(19) . .
C5 N1 Eu1 174.6(4) . .
C7 N2 Eu1 158.6(4) . .
C9 N3 Eu1 176.6(3) . .
F2 C1 F1 107.8(4) . .
F2 C1 F3 107.9(4) . .
F1 C1 F3 108.1(4) . .
F2 C1 S1 110.4(3) . .
F1 C1 S1 110.3(4) . .
F3 C1 S1 112.2(3) . .
F5 C2 F6 108.9(4) . .
F5 C2 F4 109.3(4) . .
F6 C2 F4 107.2(4) . .
F5 C2 S2 109.8(3) . .
F6 C2 S2 111.9(3) . .
F4 C2 S2 109.6(4) . .
F9 C3 F8 108.2(4) . .
F9 C3 F7 107.4(4) . .
F8 C3 F7 108.3(4) . .
F9 C3 S3 111.9(3) . .
F8 C3 S3 110.7(3) . .
F7 C3 S3 110.2(3) . .
N1 C5 C4 177.9(7) . .
N2 C7 C6 177.4(5) . .
N3 C9 C8 179.4(6) . .
S2 O5 Eu1 161.4(2) . 1_455
S3 O8 Eu1 168.3(2) . 1_655

loop_
_geom_bond_atom_site_label_1
_geom_bond_atom_site_label_2
_geom_bond_distance
_geom_bond_site_symmetry_2
Eu1 O2 2.389(3) 1_655
Eu1 O5 2.403(3) 1_655
Eu1 O8 2.409(3) 1_455
Eu1 O4 2.410(3) .
Eu1 O1 2.417(4) .
Eu1 O7 2.419(3) .
Eu1 N3 2.568(4) .
Eu1 N1 2.598(4) .
Eu1 N2 2.598(4) .
S1 O3 1.431(3) .
S1 O2 1.450(3) .
S1 O1 1.451(3) .
S1 C1 1.821(5) .
S2 O6 1.430(4) .
S2 O4 1.450(3) .
S2 O5 1.452(3) .
S2 C2 1.839(5) .
S3 O9 1.434(4) .
S3 O8 1.449(3) .
S3 O7 1.455(3) .
S3 C3 1.825(5) .
F1 C1 1.334(5) .
F2 C1 1.333(6) .
F3 C1 1.335(6) .
F4 C2 1.336(6) .
F5 C2 1.320(5) .
F6 C2 1.329(6) .
F7 C3 1.338(5) .
F8 C3 1.334(5) .
F9 C3 1.333(6) .
O2 Eu1 2.389(3) 1_455
N1 C5 1.132(7) .
N2 C7 1.133(6) .
N3 C9 1.133(6) .
C4 C5 1.456(7) .
C6 C7 1.464(6) .
C8 C9 1.457(7) .
O5 Eu1 2.403(3) 1_455
O8 Eu1 2.409(3) 1_655
